data_4117702
loop_
_publ_author_name
'Eric J. Sundstrom'
'Xinzheng Yang'
'V. Sara Thoi'
'Hemamala I. Karunadasa'
'Christopher J. Chang'
'Jeffrey R. Long'
'Martin Head-Gordon'

_publ_section_title
;
 Computational and Experimental Study of the Mechanism of Hydrogen
 Generation from Water by a Molecular Molybdenum-Oxo Electrocatalyst
;
_journal_name_full 'Journal of the American Chemical Society'
_journal_page_first 5233
_journal_page_last 5242
_journal_paper_doi 10.1021/ja210949r
_journal_volume 134
_journal_year 2012
_chemical_formula_sum 'C73 H50 F12 Mo2 N16 O12 S4'
_chemical_formula_weight 1891.41
_chemical_name_systematic
; 
 ? 
;
_space_group_IT_number 14
_symmetry_cell_setting monoclinic
_symmetry_space_group_name_Hall '-P 2yn'
_symmetry_space_group_name_H-M 'P 1 21/n 1'
_atom_sites_solution_hydrogens geom
_atom_sites_solution_primary direct
_atom_sites_solution_secondary difmap
_audit_creation_method SHELXL-97
_cell_angle_alpha 90.00
_cell_angle_beta 90.681(2)
_cell_angle_gamma 90.00
_cell_formula_units_Z 2
_cell_length_a 12.4356(6)
_cell_length_b 15.7501(8)
_cell_length_c 20.2185(10)
_cell_measurement_reflns_used 9797
_cell_measurement_temperature 100(2)
_cell_measurement_theta_max 135.630
_cell_measurement_theta_min 5.611
_cell_volume 3959.8(3)
_computing_cell_refinement 'Bruker APEX2 v. 2009.1'
_computing_data_collection 'Bruker APEX2 v. 2009.1'
_computing_data_reduction 'Bruker APEX2 v. 2009.1'
_computing_publication_material CIFTAB
_computing_structure_refinement 'SHELXL-97 (Sheldrick, 1997)'
_computing_structure_solution 'SHELXS-97 (Sheldrick, 1990)'
_diffrn_ambient_temperature 100(2)
_diffrn_detector_area_resol_mean 8.366
_diffrn_measured_fraction_theta_full 0.917
_diffrn_measured_fraction_theta_max 0.917
_diffrn_measurement_device_type 'Bruker APEX-II CCD'
_diffrn_measurement_method '\f and \w scans'
_diffrn_radiation_monochromator 'HELIOS multilayer mirrors'
_diffrn_radiation_source 'microfocus rotating anode'
_diffrn_radiation_type CuK\a
_diffrn_radiation_wavelength 1.54178
_diffrn_reflns_av_R_equivalents 0.0139
_diffrn_reflns_av_sigmaI/netI 0.0121
_diffrn_reflns_limit_h_max 12
_diffrn_reflns_limit_h_min -14
_diffrn_reflns_limit_k_max 18
_diffrn_reflns_limit_k_min -16
_diffrn_reflns_limit_l_max 21
_diffrn_reflns_limit_l_min -24
_diffrn_reflns_number 26907
_diffrn_reflns_theta_full 68.16
_diffrn_reflns_theta_max 68.16
_diffrn_reflns_theta_min 3.56
_diffrn_standards_interval_count 0
_diffrn_standards_interval_time 0
_diffrn_standards_number 0
_exptl_absorpt_coefficient_mu 4.448
_exptl_absorpt_correction_T_max 0.7530
_exptl_absorpt_correction_T_min 0.4802
_exptl_absorpt_correction_type empirical
_exptl_absorpt_process_details 'Blessing, 1995'
_exptl_crystal_colour green
_exptl_crystal_density_diffrn 1.586
_exptl_crystal_description parallelepiped
_exptl_crystal_F_000 1904
_exptl_crystal_size_max 0.35
_exptl_crystal_size_mid 0.20
_exptl_crystal_size_min 0.18
_refine_diff_density_max 1.916
_refine_diff_density_min -1.404
_refine_diff_density_rms 0.154
_refine_ls_extinction_method none
_refine_ls_goodness_of_fit_ref 2.139
_refine_ls_hydrogen_treatment constr
_refine_ls_matrix_type full
_refine_ls_number_parameters 522
_refine_ls_number_reflns 6642
_refine_ls_number_restraints 0
_refine_ls_restrained_S_all 2.139
_refine_ls_R_factor_all 0.0816
_refine_ls_R_factor_gt 0.0794
_refine_ls_shift/su_max 0.062
_refine_ls_shift/su_mean 0.004
_refine_ls_structure_factor_coef Fsqd
_refine_ls_weighting_details 'calc w=1/[\s^2^(Fo^2^)+(0.1534P)^2^+0.0000P] where P=(Fo^2^+2Fc^2^)/3'
_refine_ls_weighting_scheme calc
_refine_ls_wR_factor_gt 0.3049
_refine_ls_wR_factor_ref 0.3253
_reflns_number_gt 6245
_reflns_number_total 7239
_reflns_threshold_expression >2sigma(I)
_cod_data_source_file ja210949r_si_002_2.cif
_cod_data_source_block hk216a
_cod_database_code 4117702

loop_
_symmetry_equiv_pos_as_xyz
'x, y, z'
'-x+1/2, y+1/2, -z+1/2'
'-x, -y, -z'
'x-1/2, -y-1/2, z-1/2'

loop_
_atom_site_label
_atom_site_type_symbol
_atom_site_fract_x
_atom_site_fract_y
_atom_site_fract_z
_atom_site_U_iso_or_equiv
_atom_site_adp_type
_atom_site_occupancy
_atom_site_symmetry_multiplicity
_atom_site_calc_flag
_atom_site_refinement_flags
Mo1 Mo 0.83057(3) 0.902493(19) 0.837535(15) 0.0256(3) Uani 1 1 d .
N1 N 0.7306(4) 0.8975(2) 0.9196(2) 0.0239(9) Uani 1 1 d .
N2 N 0.9162(3) 1.0021(2) 0.88793(19) 0.0247(8) Uani 1 1 d .
N3 N 0.7318(4) 1.0072(3) 0.8049(2) 0.0300(9) Uani 1 1 d .
N4 N 0.9126(4) 0.7946(3) 0.8781(2) 0.0297(9) Uani 1 1 d .
N5 N 0.7343(4) 0.8024(3) 0.7936(2) 0.0303(9) Uani 1 1 d .
N40A N 1.0864(11) 0.7448(8) 0.6685(6) 0.065(3) Uiso 0.50 1 d P
N300 N 0.8241(9) 0.7008(5) 1.0996(4) 0.092(3) Uani 1 1 d .
N500 N 0.9336(5) 0.9101(3) 0.7550(3) 0.0443(14) Uani 1 1 d .
C1 C 1.0777(5) 0.7220(4) 0.9053(3) 0.0472(14) Uani 1 1 d .
H1A H 1.1539 0.7194 0.9035 0.057 Uiso 1 1 calc R
C7 C 0.6169(5) 0.8899(3) 1.0360(2) 0.0356(12) Uani 1 1 d .
H7A H 0.5788 0.8870 1.0764 0.043 Uiso 1 1 calc R
C9 C 0.6931(4) 0.7424(3) 0.8324(2) 0.0318(10) Uani 1 1 d .
C10 C 0.6444(4) 0.8168(3) 1.0029(3) 0.0353(11) Uani 1 1 d .
H10A H 0.6252 0.7632 1.0207 0.042 Uiso 1 1 calc R
C10A C 0.8612(8) 0.8798(6) 0.4971(5) 0.0282(18) Uiso 0.50 1 d P
C10B C 0.8355(16) 0.9133(10) 0.4802(9) 0.063(4) Uiso 0.50 1 d P
C11 C 0.6986(4) 0.8205(3) 0.9449(2) 0.0292(9) Uani 1 1 d .
C12 C 0.6456(4) 0.9677(3) 1.0096(2) 0.0298(9) Uani 1 1 d .
H12A H 0.6274 1.0189 1.0316 0.036 Uiso 1 1 calc R
C13 C 1.0246(4) 1.0063(3) 0.8868(3) 0.0366(11) Uani 1 1 d .
H13A H 1.0634 0.9639 0.8637 0.044 Uiso 1 1 calc R
C14 C 1.0194(6) 0.6604(3) 0.9383(3) 0.0506(16) Uani 1 1 d .
H14A H 1.0556 0.6154 0.9604 0.061 Uiso 1 1 calc R
C15 C 0.7374(4) 1.0558(3) 0.9213(2) 0.0247(9) Uani 1 1 d .
C16 C 0.8547(4) 0.7329(3) 0.9077(2) 0.0344(11) Uani 1 1 d .
C17 C 0.8610(4) 1.0619(3) 0.9229(2) 0.0281(10) Uani 1 1 d .
C18 C 1.0214(5) 0.7870(3) 0.8750(3) 0.0393(12) Uani 1 1 d .
H18A H 1.0604 0.8284 0.8510 0.047 Uiso 1 1 calc R
C19 C 0.7008(4) 0.9697(2) 0.9514(2) 0.0263(9) Uani 1 1 d .
C21 C 0.9152(5) 1.1281(3) 0.9558(2) 0.0350(11) Uani 1 1 d .
H21A H 0.8761 1.1702 0.9791 0.042 Uiso 1 1 calc R
C22 C 0.7314(4) 0.7404(3) 0.9071(3) 0.0335(11) Uani 1 1 d .
C23 C 1.0264(4) 1.1313(3) 0.9537(3) 0.0356(11) Uani 1 1 d .
H23A H 1.0648 1.1749 0.9763 0.043 Uiso 1 1 calc R
C25 C 0.6438(5) 0.7415(3) 0.6989(3) 0.0410(11) Uani 1 1 d .
H25A H 0.6303 0.7414 0.6525 0.049 Uiso 1 1 calc R
C27 C 0.6954(4) 1.0635(3) 0.8497(3) 0.0334(10) Uani 1 1 d .
C29 C 0.9093(5) 0.6649(3) 0.9388(2) 0.0402(12) Uani 1 1 d .
H29A H 0.8693 0.6218 0.9604 0.048 Uiso 1 1 calc R
C30 C 0.7008(5) 1.0152(4) 0.7416(3) 0.0445(13) Uani 1 1 d .
H30A H 0.7308 0.9774 0.7103 0.053 Uiso 1 1 calc R
C31A C 0.9456(16) 0.5764(12) 1.1192(9) 0.061(3) Uiso 0.50 1 d P
C31B C 0.9137(18) 0.5530(13) 1.1285(10) 0.072(5) Uiso 0.50 1 d P
C32 C 0.6215(4) 1.1248(4) 0.8305(4) 0.0485(16) Uani 1 1 d .
H32A H 0.5938 1.1631 0.8623 0.058 Uiso 1 1 calc R
C34 C 0.7106(5) 0.8012(3) 0.7285(2) 0.0384(11) Uani 1 1 d .
H34A H 0.7413 0.8437 0.7013 0.046 Uiso 1 1 calc R
C35 C 1.0804(4) 1.0706(4) 0.9184(3) 0.0371(11) Uani 1 1 d .
H35A H 1.1566 1.0729 0.9156 0.045 Uiso 1 1 calc R
C36 C 0.6227(5) 0.6811(3) 0.8081(3) 0.0438(13) Uani 1 1 d .
H36A H 0.5927 0.6400 0.8369 0.053 Uiso 1 1 calc R
C37 C 0.5968(4) 0.6807(3) 0.7412(3) 0.0413(12) Uani 1 1 d .
H37A H 0.5478 0.6399 0.7239 0.050 Uiso 1 1 calc R
C38 C 0.6807(5) 0.6622(3) 0.9412(3) 0.0437(13) Uani 1 1 d .
H38A H 0.7043 0.6600 0.9876 0.066 Uiso 1 1 calc R
H38B H 0.7035 0.6103 0.9186 0.066 Uiso 1 1 calc R
H38C H 0.6021 0.6667 0.9391 0.066 Uiso 1 1 calc R
C40 C 0.6893(4) 1.1291(3) 0.9632(3) 0.0403(12) Uani 1 1 d .
H40A H 0.7116 1.1838 0.9448 0.060 Uiso 1 1 calc R
H40B H 0.7155 1.1244 1.0090 0.060 Uiso 1 1 calc R
H40C H 0.6107 1.1253 0.9623 0.060 Uiso 1 1 calc R
C41 C 0.6296(6) 1.0736(5) 0.7196(3) 0.0549(16) Uani 1 1 d .
H41A H 0.6086 1.0757 0.6742 0.066 Uiso 1 1 calc R
C50 C 0.5876(5) 1.1306(5) 0.7650(4) 0.0580(19) Uani 1 1 d .
H50A H 0.5370 1.1725 0.7515 0.070 Uiso 1 1 calc R
C50A C 1.0642(10) 0.9428(8) 0.6528(5) 0.042(2) Uiso 0.50 1 d P
C50B C 1.0704(13) 0.8989(8) 0.6563(7) 0.044(3) Uiso 0.50 1 d P
C200 C 1.4278(5) 0.8706(5) 0.8291(3) 0.0557(16) Uani 1 1 d .
C300 C 0.8755(7) 0.6427(5) 1.1101(4) 0.0656(19) Uani 1 1 d .
C501 C 0.9924(6) 0.9166(6) 0.7105(3) 0.064(2) Uani 1 1 d .
S1 S 0.74936(12) 0.91161(7) 0.55171(7) 0.0358(4) Uani 1 1 d .
S2 S 1.30127(13) 0.92653(11) 0.81451(10) 0.0592(5) Uani 1 1 d .
O1 O 0.6980(4) 0.8303(3) 0.5589(2) 0.0521(10) Uani 1 1 d .
O2 O 0.8084(4) 0.9451(3) 0.6075(2) 0.0590(12) Uani 1 1 d .
O3A O 0.6718(8) 0.9719(5) 0.5306(5) 0.050(2) Uiso 0.50 1 d P
O3B O 0.6993(7) 0.9723(5) 0.5065(4) 0.0431(17) Uiso 0.50 1 d P
O4A O 1.2659(9) 0.8950(5) 0.7550(5) 0.051(2) Uiso 0.50 1 d P
O4B O 1.220(2) 0.8712(16) 0.7887(12) 0.137(6) Uiso 0.50 1 d P
O5 O 1.2381(7) 0.8977(5) 0.8735(5) 0.106(3) Uani 1 1 d .
O6A O 1.2977(13) 1.0009(9) 0.8434(7) 0.089(4) Uiso 0.50 1 d P
O6B O 1.3413(8) 1.0105(5) 0.8198(5) 0.053(2) Uiso 0.50 1 d P
F1A F 0.9261(7) 0.8222(5) 0.5313(4) 0.0564(16) Uiso 0.50 1 d P
F1B F 0.9106(14) 0.8435(10) 0.4974(8) 0.107(4) Uiso 0.50 1 d P
F2A F 0.8893(9) 0.9820(7) 0.4809(5) 0.078(2) Uiso 0.50 1 d P
F2B F 0.9250(5) 0.9435(4) 0.4832(3) 0.0391(12) Uiso 0.50 1 d P
F3A F 0.8074(8) 0.8790(7) 0.4314(5) 0.0675(19) Uiso 0.50 1 d P
F3B F 0.8305(7) 0.8380(5) 0.4456(4) 0.0563(17) Uiso 0.50 1 d P
F4A F 1.4091(16) 0.8266(12) 0.8712(10) 0.134(5) Uiso 0.50 1 d P
F4B F 1.4139(7) 0.7840(5) 0.8367(4) 0.0555(17) Uiso 0.50 1 d P
F5A F 1.4991(8) 0.8859(6) 0.7854(5) 0.0624(19) Uiso 0.50 1 d P
F5B F 1.4649(14) 0.8455(10) 0.7787(8) 0.113(4) Uiso 0.50 1 d P
F6A F 1.4859(11) 0.9071(7) 0.8823(6) 0.075(3) Uiso 0.50 1 d P
F6B F 1.4706(9) 0.8778(7) 0.8942(5) 0.069(2) Uiso 0.50 1 d P
C401 C 1.2465(12) 0.6840(8) 0.7328(7) 0.057(3) Uiso 0.50 1 d P
C40A C 1.1555(13) 0.7203(9) 0.6952(8) 0.062(3) Uiso 0.50 1 d P
C40B C 1.3242(14) 0.6218(10) 0.7618(8) 0.065(3) Uiso 0.50 1 d P
N40B N 1.3907(16) 0.5823(11) 0.7814(9) 0.086(4) Uiso 0.50 1 d P

loop_
_atom_site_aniso_label
_atom_site_aniso_U_11
_atom_site_aniso_U_22
_atom_site_aniso_U_33
_atom_site_aniso_U_23
_atom_site_aniso_U_13
_atom_site_aniso_U_12
Mo1 0.0232(4) 0.0322(4) 0.0214(4) -0.00327(9) -0.0035(3) -0.00081(9)
N1 0.021(2) 0.027(2) 0.023(2) 0.0001(11) 0.0000(18) 0.0008(11)
N2 0.0188(19) 0.0297(18) 0.0256(18) 0.0034(13) -0.0064(15) 0.0047(13)
N3 0.027(2) 0.0315(19) 0.031(2) 0.0076(14) -0.0087(17) -0.0065(15)
N4 0.023(2) 0.035(2) 0.030(2) -0.0068(14) -0.0063(17) 0.0050(14)
N5 0.029(2) 0.0334(19) 0.028(2) -0.0062(15) -0.0037(18) 0.0001(15)
N300 0.127(8) 0.095(5) 0.053(4) 0.010(3) 0.010(4) 0.014(5)
N500 0.032(3) 0.077(3) 0.024(3) -0.0068(18) 0.002(2) -0.0022(19)
C1 0.035(3) 0.058(3) 0.049(3) -0.023(3) -0.014(3) 0.017(2)
C7 0.038(3) 0.047(2) 0.022(2) 0.0072(17) 0.003(2) 0.002(2)
C9 0.032(2) 0.029(2) 0.034(2) -0.0070(16) -0.008(2) 0.0061(17)
C10 0.035(3) 0.036(2) 0.036(2) 0.0071(18) -0.001(2) -0.0149(19)
C11 0.024(2) 0.0244(19) 0.039(2) 0.0051(16) -0.006(2) 0.0018(16)
C12 0.028(2) 0.036(2) 0.026(2) -0.0017(16) 0.0039(18) -0.0014(17)
C13 0.026(3) 0.043(2) 0.041(2) -0.005(2) 0.001(2) 0.0011(19)
C14 0.061(4) 0.040(3) 0.051(3) -0.019(2) -0.024(3) 0.025(2)
C15 0.023(2) 0.0229(18) 0.028(2) 0.0068(14) -0.0027(17) 0.0022(14)
C16 0.035(3) 0.040(2) 0.027(2) -0.0137(18) -0.010(2) 0.0102(19)
C17 0.022(2) 0.035(2) 0.027(2) -0.0005(16) -0.0033(18) -0.0084(16)
C18 0.031(3) 0.046(3) 0.040(3) -0.020(2) -0.004(2) 0.009(2)
C19 0.028(2) 0.0199(18) 0.031(2) -0.0026(15) -0.0061(18) -0.0005(15)
C21 0.046(3) 0.021(2) 0.037(2) -0.0038(17) -0.008(2) -0.0054(19)
C22 0.026(2) 0.024(2) 0.050(3) 0.0005(18) -0.006(2) 0.0004(17)
C23 0.039(3) 0.028(2) 0.040(2) -0.0051(18) -0.006(2) -0.0092(18)
C25 0.037(3) 0.045(3) 0.041(2) -0.008(2) -0.008(2) 0.002(2)
C27 0.025(2) 0.034(2) 0.040(3) 0.0067(18) -0.010(2) -0.0077(17)
C29 0.045(3) 0.039(2) 0.036(2) -0.0064(19) -0.025(2) 0.007(2)
C30 0.052(3) 0.049(3) 0.032(2) 0.013(2) -0.013(2) -0.017(2)
C32 0.023(3) 0.046(3) 0.077(4) 0.033(3) 0.007(3) 0.009(2)
C34 0.043(3) 0.044(2) 0.028(2) -0.0108(18) -0.013(2) 0.010(2)
C35 0.022(2) 0.050(3) 0.040(3) 0.007(2) -0.012(2) -0.004(2)
C36 0.041(3) 0.028(2) 0.061(3) -0.005(2) -0.010(3) 0.0025(19)
C37 0.034(3) 0.033(2) 0.057(3) -0.016(2) -0.009(2) 0.0038(19)
C38 0.055(4) 0.031(2) 0.045(3) 0.0063(19) -0.006(3) -0.010(2)
C40 0.036(3) 0.040(3) 0.045(3) -0.009(2) -0.001(2) 0.008(2)
C41 0.053(4) 0.063(4) 0.049(3) 0.025(3) -0.020(3) -0.016(3)
C50 0.031(3) 0.069(4) 0.074(4) 0.045(4) -0.012(3) -0.004(3)
C200 0.038(3) 0.082(4) 0.047(3) -0.022(3) 0.012(3) 0.014(3)
C300 0.071(5) 0.080(5) 0.046(3) -0.008(3) 0.002(3) 0.007(4)
C501 0.029(3) 0.135(6) 0.026(3) -0.015(3) -0.005(3) -0.023(3)
S1 0.0384(8) 0.0363(6) 0.0326(7) -0.0044(4) -0.0028(6) -0.0008(4)
S2 0.0398(9) 0.0608(9) 0.0772(11) -0.0253(8) 0.0093(8) 0.0029(7)
O1 0.050(3) 0.052(2) 0.055(2) 0.0092(17) 0.000(2) -0.0045(18)
O2 0.072(3) 0.069(3) 0.036(2) -0.0064(17) -0.003(2) -0.021(2)
O5 0.059(5) 0.134(7) 0.127(8) 0.021(4) 0.021(5) 0.019(3)

loop_
_atom_type_symbol
_atom_type_description
_atom_type_scat_dispersion_real
_atom_type_scat_dispersion_imag
_atom_type_scat_source
C C 0.0181 0.0091 'International Tables Vol C Tables 4.2.6.8 and 6.1.1.4'
H H 0.0000 0.0000 'International Tables Vol C Tables 4.2.6.8 and 6.1.1.4'
N N 0.0311 0.0180 'International Tables Vol C Tables 4.2.6.8 and 6.1.1.4'
Mo Mo -0.0483 2.7339 'International Tables Vol C Tables 4.2.6.8 and 6.1.1.4'
S S 0.3331 0.5567 'International Tables Vol C Tables 4.2.6.8 and 6.1.1.4'
O O 0.0492 0.0322 'International Tables Vol C Tables 4.2.6.8 and 6.1.1.4'
F F 0.0727 0.0534 'International Tables Vol C Tables 4.2.6.8 and 6.1.1.4'

loop_
_geom_angle_atom_site_label_1
_geom_angle_atom_site_label_2
_geom_angle_atom_site_label_3
_geom_angle
N1 Mo1 N500 178.72(17)
N1 Mo1 N4 87.18(16)
N500 Mo1 N4 93.3(2)
N1 Mo1 N2 86.93(15)
N500 Mo1 N2 91.81(19)
N4 Mo1 N2 99.61(18)
N1 Mo1 N3 85.99(16)
N500 Mo1 N3 93.62(19)
N4 Mo1 N3 172.84(15)
N2 Mo1 N3 82.15(16)
N1 Mo1 N5 88.14(16)
N500 Mo1 N5 93.12(19)
N4 Mo1 N5 80.67(19)
N2 Mo1 N5 175.04(13)
N3 Mo1 N5 96.97(19)
C19 N1 C11 118.7(4)
C19 N1 Mo1 120.8(3)
C11 N1 Mo1 120.4(3)
C13 N2 C17 118.8(4)
C13 N2 Mo1 121.2(3)
C17 N2 Mo1 120.0(3)
C30 N3 C27 119.0(5)
C30 N3 Mo1 121.5(4)
C27 N3 Mo1 119.4(3)
C16 N4 C18 119.5(5)
C16 N4 Mo1 119.1(3)
C18 N4 Mo1 121.4(4)
C9 N5 C34 118.9(5)
C9 N5 Mo1 119.2(3)
C34 N5 Mo1 121.8(4)
C501 N500 Mo1 177.6(6)
C18 C1 C14 117.9(6)
C10 C7 C12 119.0(4)
N5 C9 C36 121.9(5)
N5 C9 C22 117.6(4)
C36 C9 C22 120.5(4)
C11 C10 C7 120.8(4)
C10B C10A F1B 148(2)
C10B C10A F3B 82(2)
F1B C10A F3B 82.4(14)
C10B C10A F2B 66.1(18)
F1B C10A F2B 94.5(15)
F3B C10A F2B 113.1(8)
C10B C10A F1A 171(2)
F1B C10A F1A 29.8(12)
F3B C10A F1A 103.5(9)
F2B C10A F1A 104.8(9)
C10B C10A F3A 51.2(18)
F1B C10A F3A 108.9(15)
F3B C10A F3A 31.0(5)
F2B C10A F3A 94.8(8)
F1A C10A F3A 133.9(9)
C10B C10A F2A 44.0(18)
F1B C10A F2A 120.0(15)
F3B C10A F2A 113.2(8)
F2B C10A F2A 25.6(5)
F1A C10A F2A 126.9(9)
F3A C10A F2A 85.8(8)
C10B C10A S1 75.3(16)
F1B C10A S1 137.1(15)
F3B C10A S1 113.8(8)
F2B C10A S1 112.4(7)
F1A C10A S1 108.3(6)
F3A C10A S1 101.7(7)
F2A C10A S1 90.9(6)
C10A C10B F3A 101(2)
C10A C10B F2B 82(2)
F3A C10B F2B 119.1(15)
C10A C10B F2A 113(3)
F3A C10B F2A 123.5(17)
F2B C10B F2A 35.2(7)
C10A C10B F3B 67.5(17)
F3A C10B F3B 33.5(7)
F2B C10B F3B 113.5(14)
F2A C10B F3B 139.3(15)
C10A C10B F1B 17.7(13)
F3A C10B F1B 92.1(13)
F2B C10B F1B 72.7(12)
F2A C10B F1B 107.4(16)
F3B C10B F1B 60.3(10)
C10A C10B S1 82.6(16)
F3A C10B S1 119.4(14)
F2B C10B S1 121.2(14)
F2A C10B S1 108.7(12)
F3B C10B S1 111.7(11)
F1B C10B S1 100.3(12)
C10 C11 N1 120.3(4)
C10 C11 C22 122.2(4)
N1 C11 C22 117.4(4)
C19 C12 C7 119.1(4)
N2 C13 C35 121.7(5)
C29 C14 C1 119.7(5)
C27 C15 C17 110.0(4)
C27 C15 C19 109.8(4)
C17 C15 C19 110.0(3)
C27 C15 C40 109.0(4)
C17 C15 C40 109.4(4)
C19 C15 C40 108.5(4)
N4 C16 C29 119.1(5)
N4 C16 C22 118.5(4)
C29 C16 C22 122.4(5)
N2 C17 C21 121.1(4)
N2 C17 C15 116.9(4)
C21 C17 C15 121.9(4)
N4 C18 C1 123.0(6)
N1 C19 C12 121.9(4)
N1 C19 C15 117.5(4)
C12 C19 C15 120.5(4)
C23 C21 C17 119.1(4)
C11 C22 C16 109.3(4)
C11 C22 C38 108.7(4)
C16 C22 C38 110.3(4)
C11 C22 C9 112.4(4)
C16 C22 C9 107.4(4)
C38 C22 C9 108.7(4)
C35 C23 C21 119.0(4)
C34 C25 C37 116.5(5)
N3 C27 C32 119.7(5)
N3 C27 C15 117.9(4)
C32 C27 C15 122.4(5)
C14 C29 C16 120.7(6)
N3 C30 C41 124.2(6)
C31B C31A C300 95(3)
C31A C31B C300 63(3)
C27 C32 C50 120.5(6)
N5 C34 C25 123.8(5)
C23 C35 C13 120.3(5)
C37 C36 C9 119.1(5)
C36 C37 C25 119.6(5)
C30 C41 C50 118.1(6)
C32 C50 C41 118.4(6)
C50B C50A C501 73.9(15)
C50A C50B C501 79.5(15)
F4A C200 F5B 121.9(15)
F4A C200 F5A 142.0(13)
F5B C200 F5A 36.4(8)
F4A C200 F4B 44.1(10)
F5B C200 F4B 79.5(9)
F5A C200 F4B 110.5(7)
F4A C200 F6A 77.4(12)
F5B C200 F6A 126.0(11)
F5A C200 F6A 95.6(9)
F4B C200 F6A 112.3(8)
F4A C200 F6B 54.9(11)
F5B C200 F6B 132.5(11)
F5A C200 F6B 111.7(9)
F4B C200 F6B 91.2(8)
F6A C200 F6B 22.6(5)
F4A C200 S2 103.6(11)
F5B C200 S2 111.4(10)
F5A C200 S2 113.6(7)
F4B C200 S2 112.7(6)
F6A C200 S2 111.1(6)
F6B C200 S2 115.1(5)
N300 C300 C31A 174.3(13)
N300 C300 C31B 163.7(13)
C31A C300 C31B 21.9(9)
N500 C501 C50B 164.0(10)
N500 C501 C50A 169.3(10)
C50B C501 C50A 26.6(5)
O3A S1 O1 109.0(4)
O3A S1 O2 109.2(5)
O1 S1 O2 118.0(3)
O3A S1 O3B 24.0(4)
O1 S1 O3B 117.4(4)
O2 S1 O3B 117.5(4)
O3A S1 C10B 99.0(7)
O1 S1 C10B 111.2(6)
O2 S1 C10B 108.7(7)
O3B S1 C10B 75.0(7)
O3A S1 C10A 120.9(6)
O1 S1 C10A 99.1(3)
O2 S1 C10A 100.8(4)
O3B S1 C10A 97.0(5)
C10B S1 C10A 22.1(5)
O6A S2 O4A 134.7(8)
O6A S2 O6B 31.2(7)
O4A S2 O6B 120.9(6)
O6A S2 O4B 133.1(12)
O4A S2 O4B 40.4(9)
O6B S2 O4B 147.6(11)
O6A S2 O5 84.1(7)
O4A S2 O5 114.9(6)
O6B S2 O5 114.0(5)
O4B S2 O5 74.5(10)
O6A S2 C200 113.2(8)
O4A S2 C200 103.5(5)
O6B S2 C200 97.9(5)
O4B S2 C200 111.6(11)
O5 S2 C200 100.6(4)
O3B O3A S1 81.8(13)
O3A O3B S1 74.2(13)
O4B O4A S2 72.8(17)
O4A O4B S2 66.8(16)
O4A O4B O5 122(2)
S2 O4B O5 54.8(9)
S2 O5 O4B 50.6(8)
O6B O6A S2 82.4(14)
O6A O6B S2 66.4(12)
F1B F1A C10A 32.1(13)
F1A F1B C10A 118(2)
F1A F1B F3B 140.4(19)
C10A F1B F3B 62.3(14)
F1A F1B C10B 132(2)
C10A F1B C10B 14.7(11)
F3B F1B C10B 56.3(11)
F1A F1B F2B 123.2(18)
C10A F1B F2B 54.2(11)
F3B F1B F2B 90.4(10)
C10B F1B F2B 45.9(8)
F2B F2A C10B 67.9(13)
F2B F2A C10A 48.7(9)
C10B F2A C10A 22.6(10)
F2A F2B C10B 76.9(13)
F2A F2B C10A 105.8(12)
C10B F2B C10A 32.1(8)
F2A F2B F1B 137.1(13)
C10B F2B F1B 61.4(10)
C10A F2B F1B 31.3(7)
F3B F3A C10B 88.0(15)
F3B F3A C10A 60.3(11)
C10B F3A C10A 27.8(9)
F3A F3B C10A 88.8(12)
F3A F3B C10B 58.5(13)
C10A F3B C10B 30.3(8)
F3A F3B F1B 118.6(14)
C10A F3B F1B 35.3(7)
C10B F3B F1B 63.4(11)
F4B F4A C200 82.3(15)
F4B F4A F6B 134(2)
C200 F4A F6B 75.1(13)
F4B F4A F6A 127.3(17)
C200 F4A F6A 59.4(10)
F6B F4A F6A 15.9(8)
F4A F4B C200 53.6(12)
F4A F4B F5B 97.6(14)
C200 F4B F5B 45.1(6)
F5B F5A C200 65.5(14)
F5A F5B C200 78.1(15)
F5A F5B F4B 124.7(18)
C200 F5B F4B 55.4(8)
F6B F6A C200 79(2)
F6B F6A F4A 36.4(18)
C200 F6A F4A 43.3(8)
F6A F6B F4A 128(2)
F6A F6B C200 78(2)
F4A F6B C200 50.0(10)
C40A C401 C40B 161.6(14)
N40A C40A C401 177.4(16)
N40B C40B C401 171.8(19)

loop_
_geom_bond_atom_site_label_1
_geom_bond_atom_site_label_2
_geom_bond_distance
Mo1 N1 2.087(4)
Mo1 N500 2.120(5)
Mo1 N4 2.141(4)
Mo1 N2 2.146(4)
Mo1 N3 2.155(4)
Mo1 N5 2.164(4)
N1 C19 1.360(5)
N1 C11 1.378(6)
N2 C13 1.350(7)
N2 C17 1.367(6)
N3 C30 1.337(7)
N3 C27 1.350(7)
N4 C16 1.353(7)
N4 C18 1.361(7)
N5 C9 1.336(7)
N5 C34 1.345(7)
N40A C40A 1.08(2)
N300 C300 1.136(12)
N500 C501 1.170(9)
C1 C18 1.379(9)
C1 C14 1.385(10)
C7 C10 1.376(7)
C7 C12 1.385(7)
C9 C36 1.389(7)
C9 C22 1.579(7)
C10 C11 1.360(7)
C10A C10B 0.703(17)
C10A F1B 0.839(17)
C10A F3B 1.286(13)
C10A F2B 1.311(12)
C10A F1A 1.393(14)
C10A F3A 1.481(14)
C10A F2A 1.680(14)
C10A S1 1.855(9)
C10B F3A 1.18(2)
C10B F2B 1.21(2)
C10B F2A 1.27(2)
C10B F3B 1.379(18)
C10B F1B 1.48(2)
C10B S1 1.810(17)
C11 C22 1.532(6)
C12 C19 1.370(6)
C13 C35 1.380(8)
C14 C29 1.371(9)
C15 C27 1.537(6)
C15 C17 1.541(6)
C15 C19 1.556(5)
C15 C40 1.556(6)
C16 C29 1.411(7)
C16 C22 1.537(7)
C17 C21 1.405(6)
C21 C23 1.385(8)
C22 C38 1.550(6)
C23 C35 1.374(8)
C25 C34 1.386(8)
C25 C37 1.415(8)
C27 C32 1.385(7)
C30 C41 1.349(10)
C31A C31B 0.57(2)
C31A C300 1.37(2)
C31B C300 1.53(2)
C32 C50 1.388(10)
C36 C37 1.386(9)
C41 C50 1.391(12)
C50A C50B 0.700(12)
C50A C501 1.534(12)
C50B C501 1.498(15)
C200 F4A 1.125(19)
C200 F5B 1.191(15)
C200 F5A 1.282(11)
C200 F4B 1.384(11)
C200 F6A 1.412(15)
C200 F6B 1.419(13)
C200 S2 1.824(7)
S1 O3A 1.416(9)
S1 O1 1.439(4)
S1 O2 1.439(5)
S1 O3B 1.457(8)
S2 O6A 1.310(14)
S2 O4A 1.370(11)
S2 O6B 1.417(9)
S2 O4B 1.42(3)
S2 O5 1.506(9)
O3A O3B 0.598(9)
O4A O4B 0.97(2)
O4B O5 1.78(3)
O6A O6B 0.741(15)
F1A F1B 0.785(16)
F1B F3B 1.440(19)
F1B F2B 1.611(17)
F2A F2B 0.753(10)
F3A F3B 0.762(10)
F4A F4B 0.971(19)
F4A F6B 1.20(2)
F4A F6A 1.60(2)
F4B F5B 1.653(17)
F5A F5B 0.777(16)
F6A F6B 0.555(12)
C401 C40A 1.47(2)
C401 C40B 1.49(2)
C40B N40B 1.10(3)
